data_7020307
loop_
_publ_author_name
'Yao, Min-Xia'
'Zheng, Qi'
'Gao, Feng'
'Li, Yi-Zhi'
'Song, You'
'Zuo, Jing-Lin'

_publ_section_title
;
 Field-induced slow magnetic relaxation in chiral seven-coordinated
 mononuclear lanthanide complexes.
;
_journal_issue 44
_journal_name_full 'Dalton transactions (Cambridge, England : 2003)'
_journal_page_first 13682
_journal_page_last 13690
_journal_paper_doi 10.1039/c2dt31203d
_journal_volume 41
_journal_year 2012
_chemical_absolute_configuration unk
_chemical_formula_moiety 'C37 H53 Cl2 Co Ho N2 O11 P3, C H4 O, 0.125(H2 O)'
_chemical_formula_sum 'C38 H57.25 Cl2 Co Ho N2 O12.125 P3'
_chemical_formula_weight 1123.78
_chemical_name_systematic
;
?
;
_space_group_IT_number 4
_symmetry_cell_setting monoclinic
_symmetry_space_group_name_Hall 'P 2yb'
_symmetry_space_group_name_H-M 'P 1 21 1'
_atom_sites_solution_hydrogens geom
_atom_sites_solution_primary direct
_atom_sites_solution_secondary difmap
_audit_creation_method SHELXL-97
_cell_angle_alpha 90.00
_cell_angle_beta 101.638(3)
_cell_angle_gamma 90.00
_cell_formula_units_Z 4
_cell_length_a 13.0518(16)
_cell_length_b 22.9487(14)
_cell_length_c 16.1451(13)
_cell_measurement_temperature 291(2)
_cell_volume 4736.4(8)
_computing_cell_refinement 'Bruker SMART'
_computing_data_collection 'Bruker SMART'
_computing_data_reduction 'Bruker SAINT'
_computing_molecular_graphics 'Bruker SHELXTL'
_computing_publication_material 'Bruker SHELXTL'
_computing_structure_refinement 'SHELXL-97 (Sheldrick, 1997)'
_computing_structure_solution 'SHELXS-97 (Sheldrick, 1990)'
_diffrn_ambient_temperature 291(2)
_diffrn_measured_fraction_theta_full 0.996
_diffrn_measured_fraction_theta_max 0.996
_diffrn_radiation_monochromator graphite
_diffrn_radiation_source 'fine-focus sealed tube'
_diffrn_radiation_type MoK\a
_diffrn_radiation_wavelength 0.71073
_diffrn_reflns_av_R_equivalents 0.0308
_diffrn_reflns_av_sigmaI/netI 0.0817
_diffrn_reflns_limit_h_max 16
_diffrn_reflns_limit_h_min -14
_diffrn_reflns_limit_k_max 28
_diffrn_reflns_limit_k_min -28
_diffrn_reflns_limit_l_max 19
_diffrn_reflns_limit_l_min -18
_diffrn_reflns_number 26509
_diffrn_reflns_theta_full 26.00
_diffrn_reflns_theta_max 26.00
_diffrn_reflns_theta_min 1.29
_exptl_absorpt_coefficient_mu 2.280
_exptl_absorpt_correction_T_max 0.6339
_exptl_absorpt_correction_T_min 0.5677
_exptl_absorpt_correction_type multi-scan
_exptl_absorpt_process_details 'SADABS,2000; Bruker'
_exptl_crystal_colour yellow
_exptl_crystal_density_diffrn 1.576
_exptl_crystal_density_method 'not measured'
_exptl_crystal_description block
_exptl_crystal_F_000 2277
_exptl_crystal_size_max 0.28
_exptl_crystal_size_mid 0.24
_exptl_crystal_size_min 0.22
_refine_diff_density_max 1.315
_refine_diff_density_min -1.495
_refine_diff_density_rms 0.115
_refine_ls_abs_structure_details 'Flack H D (1983), Acta Cryst. A39, 876-881'
_refine_ls_abs_structure_Flack 0.050(8)
_refine_ls_extinction_method none
_refine_ls_goodness_of_fit_ref 1.064
_refine_ls_hydrogen_treatment constr
_refine_ls_matrix_type full
_refine_ls_number_parameters 1087
_refine_ls_number_reflns 17604
_refine_ls_number_restraints 1
_refine_ls_restrained_S_all 1.063
_refine_ls_R_factor_all 0.0736
_refine_ls_R_factor_gt 0.0577
_refine_ls_shift/su_max 0.000
_refine_ls_shift/su_mean 0.000
_refine_ls_structure_factor_coef Fsqd
_refine_ls_weighting_details 'calc w=1/[\s^2^(Fo^2^)+(0.0600P)^2^+0.0000P] where P=(Fo^2^+2Fc^2^)/3'
_refine_ls_weighting_scheme calc
_refine_ls_wR_factor_gt 0.1142
_refine_ls_wR_factor_ref 0.1172
_reflns_number_gt 13699
_reflns_number_total 17604
_reflns_threshold_expression >2sigma(I)
_cod_data_source_file c2dt31203d.txt
_cod_data_source_block 8
_cod_original_sg_symbol_H-M P2(1)
_cod_database_code 7020307

loop_
_symmetry_equiv_pos_as_xyz
'x, y, z'
'-x, y+1/2, -z'

loop_
_atom_site_label
_atom_site_type_symbol
_atom_site_fract_x
_atom_site_fract_y
_atom_site_fract_z
_atom_site_U_iso_or_equiv
_atom_site_adp_type
_atom_site_occupancy
_atom_site_symmetry_multiplicity
_atom_site_calc_flag
_atom_site_refinement_flags
C1 C 0.3589(8) 0.4437(4) 0.7178(6) 0.050(2) Uani 1 1 d .
H1 H 0.2987 0.4351 0.7379 0.060 Uiso 1 1 calc R
C2 C 0.3656(7) 0.4785(4) 0.6503(5) 0.046(2) Uani 1 1 d .
H2 H 0.3094 0.4974 0.6162 0.056 Uiso 1 1 calc R
C3 C 0.4676(8) 0.4813(4) 0.6402(6) 0.048(2) Uani 1 1 d .
H3 H 0.4930 0.5026 0.5996 0.058 Uiso 1 1 calc R
C4 C 0.5251(7) 0.4462(4) 0.7024(6) 0.046(2) Uani 1 1 d .
H4 H 0.5965 0.4390 0.7102 0.056 Uiso 1 1 calc R
C5 C 0.4594(7) 0.4238(4) 0.7508(5) 0.045(2) Uani 1 1 d .
H5 H 0.4787 0.3995 0.7975 0.053 Uiso 1 1 calc R
C6 C 0.1760(6) 0.2914(4) 0.6634(5) 0.0329(17) Uani 1 1 d .
H6A H 0.1747 0.2493 0.6684 0.039 Uiso 1 1 calc R
H6B H 0.1647 0.3011 0.6038 0.039 Uiso 1 1 calc R
C7 C 0.0904(6) 0.3171(4) 0.7007(5) 0.040(2) Uani 1 1 d .
H7A H 0.1001 0.3062 0.7592 0.061 Uiso 1 1 calc R
H7B H 0.0241 0.3027 0.6707 0.061 Uiso 1 1 calc R
H7C H 0.0920 0.3587 0.6961 0.061 Uiso 1 1 calc R
C8 C 0.4641(7) 0.2343(4) 0.7741(6) 0.047(2) Uani 1 1 d .
H8A H 0.4787 0.2068 0.7323 0.056 Uiso 1 1 calc R
H8B H 0.3961 0.2250 0.7862 0.056 Uiso 1 1 calc R
C9 C 0.5459(10) 0.2296(4) 0.8528(7) 0.066(3) Uani 1 1 d .
H9A H 0.6106 0.2451 0.8427 0.099 Uiso 1 1 calc R
H9B H 0.5552 0.1895 0.8692 0.099 Uiso 1 1 calc R
H9C H 0.5244 0.2514 0.8972 0.099 Uiso 1 1 calc R
C10 C 0.0933(6) 0.4181(4) 0.4694(5) 0.0379(19) Uani 1 1 d .
H10A H 0.0949 0.3882 0.4273 0.045 Uiso 1 1 calc R
H10B H 0.0944 0.4557 0.4421 0.045 Uiso 1 1 calc R
C11 C -0.0048(6) 0.4126(4) 0.5023(6) 0.046(2) Uani 1 1 d .
H11A H -0.0079 0.3746 0.5264 0.068 Uiso 1 1 calc R
H11B H -0.0639 0.4179 0.4568 0.068 Uiso 1 1 calc R
H11C H -0.0058 0.4417 0.5448 0.068 Uiso 1 1 calc R
C12 C 0.3468(9) 0.4391(5) 0.3770(6) 0.056(3) Uani 1 1 d .
H12A H 0.3154 0.4034 0.3512 0.067 Uiso 1 1 calc R
H12B H 0.4214 0.4321 0.3939 0.067 Uiso 1 1 calc R
C13 C 0.3303(7) 0.4873(4) 0.3076(5) 0.0398(18) Uani 1 1 d .
H13A H 0.3622 0.4753 0.2618 0.060 Uiso 1 1 calc R
H13B H 0.3618 0.5229 0.3313 0.060 Uiso 1 1 calc R
H13C H 0.2568 0.4932 0.2871 0.060 Uiso 1 1 calc R
C14 C 0.6672(7) 0.3997(5) 0.4723(6) 0.047(2) Uani 1 1 d .
H14A H 0.7342 0.4008 0.5113 0.056 Uiso 1 1 calc R
H14B H 0.6583 0.3615 0.4461 0.056 Uiso 1 1 calc R
C15 C 0.6612(9) 0.4460(4) 0.4071(7) 0.057(3) Uani 1 1 d .
H15A H 0.5983 0.4412 0.3651 0.085 Uiso 1 1 calc R
H15B H 0.7207 0.4431 0.3807 0.085 Uiso 1 1 calc R
H15C H 0.6609 0.4835 0.4333 0.085 Uiso 1 1 calc R
C16 C 0.6424(8) 0.2760(4) 0.6145(6) 0.047(2) Uani 1 1 d .
H16A H 0.6482 0.2557 0.6679 0.057 Uiso 1 1 calc R
H16B H 0.5799 0.2622 0.5765 0.057 Uiso 1 1 calc R
C17 C 0.7332(7) 0.2630(4) 0.5788(6) 0.044(2) Uani 1 1 d .
H17A H 0.7267 0.2823 0.5252 0.065 Uiso 1 1 calc R
H17B H 0.7379 0.2217 0.5710 0.065 Uiso 1 1 calc R
H17C H 0.7952 0.2765 0.6165 0.065 Uiso 1 1 calc R
C18 C 0.1110(7) 0.2311(4) 0.4273(6) 0.0401(19) Uani 1 1 d .
C19 C 0.0305(6) 0.2202(4) 0.4700(6) 0.0381(18) Uani 1 1 d .
H19 H 0.0441 0.1970 0.5182 0.046 Uiso 1 1 calc R
C20 C -0.0699(7) 0.2427(4) 0.4432(5) 0.0393(18) Uani 1 1 d .
H20 H -0.1222 0.2352 0.4733 0.047 Uiso 1 1 calc R
C21 C -0.0899(7) 0.2764(4) 0.3707(5) 0.0374(17) Uani 1 1 d .
C22 C -0.0151(7) 0.2833(4) 0.3256(5) 0.0406(19) Uani 1 1 d .
H22 H -0.0331 0.3035 0.2748 0.049 Uiso 1 1 calc R
C23 C 0.0899(7) 0.2625(4) 0.3490(6) 0.046(2) Uani 1 1 d .
C24 C 0.1602(7) 0.2701(3) 0.2910(5) 0.0362(17) Uani 1 1 d .
H24 H 0.1301 0.2816 0.2363 0.043 Uiso 1 1 calc R
C25 C 0.3151(7) 0.2683(3) 0.2374(5) 0.0398(18) Uani 1 1 d .
H25 H 0.3171 0.2298 0.2117 0.048 Uiso 1 1 calc R
C26 C 0.2715(6) 0.3103(4) 0.1686(5) 0.0359(18) Uani 1 1 d .
H26A H 0.2038 0.2964 0.1391 0.043 Uiso 1 1 calc R
H26B H 0.2612 0.3477 0.1935 0.043 Uiso 1 1 calc R
C27 C 0.3408(6) 0.3181(4) 0.1067(6) 0.047(2) Uani 1 1 d .
H27A H 0.3114 0.3476 0.0657 0.057 Uiso 1 1 calc R
H27B H 0.3445 0.2818 0.0766 0.057 Uiso 1 1 calc R
C28 C 0.4519(6) 0.3365(4) 0.1514(5) 0.0364(17) Uani 1 1 d .
H28A H 0.4488 0.3745 0.1772 0.044 Uiso 1 1 calc R
H28B H 0.4959 0.3398 0.1098 0.044 Uiso 1 1 calc R
C29 C 0.5011(7) 0.2922(4) 0.2201(6) 0.047(2) Uani 1 1 d .
H29A H 0.5112 0.2551 0.1941 0.056 Uiso 1 1 calc R
H29B H 0.5687 0.3063 0.2497 0.056 Uiso 1 1 calc R
C30 C 0.4291(7) 0.2848(4) 0.2811(6) 0.044(2) Uani 1 1 d .
H30 H 0.4249 0.3229 0.3075 0.053 Uiso 1 1 calc R
C31 C 0.5472(6) 0.2113(3) 0.3560(5) 0.0380(18) Uani 1 1 d .
H31 H 0.5806 0.2139 0.3104 0.046 Uiso 1 1 calc R
C32 C 0.5923(6) 0.1735(4) 0.4227(6) 0.044(2) Uani 1 1 d .
C33 C 0.6906(6) 0.1541(4) 0.4206(5) 0.0386(18) Uani 1 1 d .
H33 H 0.7236 0.1665 0.3778 0.046 Uiso 1 1 calc R
C34 C 0.7432(7) 0.1149(5) 0.4838(5) 0.049(2) Uani 1 1 d .
C35 C 0.6953(7) 0.0966(4) 0.5476(6) 0.042(2) Uani 1 1 d .
H35 H 0.7306 0.0732 0.5912 0.050 Uiso 1 1 calc R
C36 C 0.5941(7) 0.1136(5) 0.5454(5) 0.047(2) Uani 1 1 d .
H36 H 0.5589 0.0978 0.5848 0.056 Uiso 1 1 calc R
C37 C 0.5400(6) 0.1546(4) 0.4853(5) 0.0377(18) Uani 1 1 d .
C38 C 0.9507(7) 0.3832(4) 1.1125(5) 0.0392(19) Uani 1 1 d .
H38 H 0.9594 0.3606 1.0666 0.047 Uiso 1 1 calc R
C39 C 0.8598(7) 0.3905(4) 1.1409(5) 0.041(2) Uani 1 1 d .
H39 H 0.7974 0.3713 1.1191 0.050 Uiso 1 1 calc R
C40 C 0.8738(7) 0.4317(4) 1.2089(6) 0.045(2) Uani 1 1 d .
H40 H 0.8238 0.4464 1.2370 0.054 Uiso 1 1 calc R
C41 C 0.9826(7) 0.4448(4) 1.2232(5) 0.042(2) Uani 1 1 d .
H41 H 1.0181 0.4691 1.2655 0.050 Uiso 1 1 calc R
C42 C 1.0277(7) 0.4155(4) 1.1642(5) 0.0402(19) Uani 1 1 d .
H42 H 1.0977 0.4173 1.1602 0.048 Uiso 1 1 calc R
C43 C 0.8624(6) 0.4070(4) 0.8738(5) 0.040(2) Uani 1 1 d .
H43A H 0.9140 0.3768 0.8913 0.048 Uiso 1 1 calc R
H43B H 0.8994 0.4435 0.8717 0.048 Uiso 1 1 calc R
C44 C 0.8032(7) 0.3935(5) 0.7898(6) 0.055(3) Uani 1 1 d .
H44D H 0.7306 0.3892 0.7918 0.083 Uiso 1 1 calc R
H44E H 0.8288 0.3578 0.7704 0.083 Uiso 1 1 calc R
H44F H 0.8113 0.4245 0.7518 0.083 Uiso 1 1 calc R
C45 C 0.5852(8) 0.4529(4) 0.9476(6) 0.054(3) Uani 1 1 d .
H45A H 0.5804 0.4144 0.9224 0.065 Uiso 1 1 calc R
H45B H 0.5928 0.4804 0.9037 0.065 Uiso 1 1 calc R
C46 C 0.4798(7) 0.4658(4) 0.9741(5) 0.043(2) Uani 1 1 d .
H46A H 0.4820 0.4513 1.0301 0.064 Uiso 1 1 calc R
H46B H 0.4240 0.4471 0.9353 0.064 Uiso 1 1 calc R
H46C H 0.4680 0.5071 0.9731 0.064 Uiso 1 1 calc R
C47 C 0.6641(7) 0.5756(4) 1.1457(6) 0.045(2) Uani 1 1 d .
H47A H 0.6481 0.5687 1.0852 0.054 Uiso 1 1 calc R
H47B H 0.6658 0.6173 1.1550 0.054 Uiso 1 1 calc R
C48 C 0.5795(7) 0.5488(4) 1.1853(5) 0.0362(18) Uani 1 1 d .
H48A H 0.5818 0.5071 1.1805 0.054 Uiso 1 1 calc R
H48B H 0.5123 0.5627 1.1565 0.054 Uiso 1 1 calc R
H48C H 0.5906 0.5595 1.2439 0.054 Uiso 1 1 calc R
C49 C 0.9480(7) 0.6347(4) 1.2494(5) 0.042(2) Uani 1 1 d .
H49A H 0.8811 0.6414 1.2651 0.050 Uiso 1 1 calc R
H49B H 0.9551 0.6626 1.2057 0.050 Uiso 1 1 calc R
C50 C 1.0311(6) 0.6435(4) 1.3221(5) 0.0387(18) Uani 1 1 d .
H50A H 1.0266 0.6143 1.3639 0.058 Uiso 1 1 calc R
H50B H 1.0246 0.6814 1.3454 0.058 Uiso 1 1 calc R
H50C H 1.0974 0.6404 1.3053 0.058 Uiso 1 1 calc R
C51 C 1.1570(6) 0.5894(4) 1.1195(6) 0.045(2) Uani 1 1 d .
H51A H 1.1679 0.5963 1.1799 0.054 Uiso 1 1 calc R
H51B H 1.1021 0.6155 1.0918 0.054 Uiso 1 1 calc R
C52 C 1.2610(7) 0.6034(5) 1.0881(6) 0.053(3) Uani 1 1 d .
H52A H 1.3189 0.5848 1.1246 0.080 Uiso 1 1 calc R
H52B H 1.2721 0.6448 1.0890 0.080 Uiso 1 1 calc R
H52C H 1.2555 0.5892 1.0314 0.080 Uiso 1 1 calc R
C53 C 1.1522(7) 0.4669(4) 0.9436(5) 0.043(2) Uani 1 1 d .
H53A H 1.2195 0.4696 0.9821 0.052 Uiso 1 1 calc R
H53B H 1.1392 0.5040 0.9146 0.052 Uiso 1 1 calc R
C54 C 1.1587(7) 0.4203(4) 0.8794(5) 0.0378(18) Uani 1 1 d .
H54A H 1.1722 0.3834 0.9073 0.057 Uiso 1 1 calc R
H54B H 1.2144 0.4293 0.8506 0.057 Uiso 1 1 calc R
H54C H 1.0937 0.4185 0.8391 0.057 Uiso 1 1 calc R
C55 C 0.5952(7) 0.6398(4) 0.8985(5) 0.043(2) Uani 1 1 d .
C56 C 0.5130(6) 0.6526(4) 0.9402(5) 0.0402(18) Uani 1 1 d .
H56 H 0.5296 0.6741 0.9899 0.048 Uiso 1 1 calc R
C57 C 0.4148(7) 0.6368(4) 0.9151(5) 0.0366(17) Uani 1 1 d .
H57 H 0.3655 0.6454 0.9475 0.044 Uiso 1 1 calc R
C58 C 0.3862(5) 0.6069(4) 0.8388(4) 0.0338(16) Uani 1 1 d .
C59 C 0.4604(7) 0.5926(4) 0.7907(5) 0.041(2) Uani 1 1 d .
H59 H 0.4406 0.5731 0.7395 0.049 Uiso 1 1 calc R
C60 C 0.5647(6) 0.6080(4) 0.8206(5) 0.0378(17) Uani 1 1 d .
C61 C 0.6390(6) 0.5918(3) 0.7694(5) 0.0354(17) Uani 1 1 d .
H61 H 0.6110 0.5785 0.7151 0.042 Uiso 1 1 calc R
C62 C 0.8052(7) 0.5683(4) 0.7370(5) 0.0368(17) Uani 1 1 d .
H62 H 0.8394 0.5347 0.7685 0.044 Uiso 1 1 calc R
C63 C 0.7558(6) 0.5456(3) 0.6509(5) 0.0326(16) Uani 1 1 d .
H63A H 0.7209 0.5775 0.6169 0.039 Uiso 1 1 calc R
H63B H 0.7033 0.5168 0.6566 0.039 Uiso 1 1 calc R
C64 C 0.8347(7) 0.5183(3) 0.6055(5) 0.0402(19) Uani 1 1 d .
H64A H 0.8609 0.4826 0.6343 0.048 Uiso 1 1 calc R
H64B H 0.8000 0.5082 0.5484 0.048 Uiso 1 1 calc R
C65 C 0.9250(7) 0.5576(5) 0.6017(6) 0.053(2) Uani 1 1 d .
H65A H 0.9773 0.5361 0.5791 0.063 Uiso 1 1 calc R
H65B H 0.9012 0.5897 0.5636 0.063 Uiso 1 1 calc R
C66 C 0.9731(6) 0.5810(4) 0.6863(5) 0.041(2) Uani 1 1 d .
H66A H 1.0256 0.6096 0.6797 0.049 Uiso 1 1 d R
H66B H 1.0079 0.5499 0.7219 0.049 Uiso 1 1 d R
C67 C 0.8926(6) 0.6112(4) 0.7309(5) 0.0389(16) Uani 1 1 d .
H67 H 0.8613 0.6435 0.6947 0.047 Uiso 1 1 calc R
C68 C 1.0186(6) 0.6674(4) 0.8217(6) 0.0419(19) Uani 1 1 d .
H68 H 1.0494 0.6688 0.7745 0.050 Uiso 1 1 d R
C69 C 1.0690(7) 0.6997(3) 0.8962(5) 0.0338(17) Uani 1 1 d .
C70 C 1.1714(6) 0.7227(4) 0.8945(4) 0.0333(17) Uani 1 1 d .
H70 H 1.2011 0.7157 0.8477 0.040 Uiso 1 1 calc R
C71 C 1.2254(6) 0.7544(4) 0.9601(5) 0.0373(16) Uani 1 1 d .
C72 C 1.1805(6) 0.7677(4) 1.0294(5) 0.042(2) Uani 1 1 d .
H72 H 1.2161 0.7905 1.0736 0.050 Uiso 1 1 calc R
C73 C 1.0803(7) 0.7458(4) 1.0307(5) 0.0406(19) Uani 1 1 d .
H73 H 1.0518 0.7540 1.0777 0.049 Uiso 1 1 calc R
C74 C 1.0216(7) 0.7131(4) 0.9668(5) 0.0368(18) Uani 1 1 d .
C75 C 0.2779(7) 0.1149(6) 0.6282(5) 0.056(2) Uani 1 1 d .
H75A H 0.2934 0.1492 0.6626 0.084 Uiso 1 1 calc R
H75B H 0.2540 0.0845 0.6605 0.084 Uiso 1 1 calc R
H75C H 0.2244 0.1238 0.5797 0.084 Uiso 1 1 calc R
C76 C 0.7860(6) 0.7483(4) 0.1350(4) 0.0349(16) Uani 1 1 d .
H76A H 0.8001 0.7295 0.1892 0.052 Uiso 1 1 calc R
H76B H 0.7469 0.7224 0.0936 0.052 Uiso 1 1 calc R
H76C H 0.7461 0.7831 0.1381 0.052 Uiso 1 1 calc R
Cl1 Cl -0.21630(18) 0.30261(11) 0.33485(14) 0.0484(5) Uani 1 1 d .
Cl2 Cl 0.86806(17) 0.08964(9) 0.48123(14) 0.0427(5) Uani 1 1 d .
Cl3 Cl 0.25676(17) 0.58396(10) 0.80120(13) 0.0436(5) Uani 1 1 d .
Cl4 Cl 1.34623(17) 0.78379(9) 0.95300(14) 0.0443(5) Uani 1 1 d .
Co1 Co 0.41422(9) 0.39670(5) 0.62561(7) 0.0392(3) Uani 1 1 d .
Co2 Co 0.91187(8) 0.47053(5) 1.10183(7) 0.0363(2) Uani 1 1 d .
Ho1 Ho 0.35693(3) 0.252550(17) 0.45714(3) 0.04313(10) Uani 1 1 d .
Ho2 Ho 0.84246(3) 0.612998(15) 0.93264(2) 0.03928(9) Uani 1 1 d .
N1 N 0.2575(6) 0.2628(3) 0.3068(4) 0.0399(15) Uani 1 1 d .
N2 N 0.4644(6) 0.2423(3) 0.3524(4) 0.0413(16) Uani 1 1 d .
N3 N 0.7375(5) 0.5935(3) 0.7899(4) 0.0357(15) Uani 1 1 d .
N4 N 0.9364(5) 0.6359(3) 0.8168(4) 0.0358(14) Uani 1 1 d .
O1 O 0.3605(5) 0.2614(3) 0.5994(4) 0.0450(14) Uani 1 1 d .
O2 O 0.2729(5) 0.3123(3) 0.7042(4) 0.0452(14) Uani 1 1 d .
O3 O 0.4638(4) 0.2930(3) 0.7418(4) 0.0411(14) Uani 1 1 d .
O4 O 0.2812(5) 0.3411(3) 0.4575(4) 0.0447(14) Uani 1 1 d .
O5 O 0.1863(4) 0.4126(2) 0.5372(4) 0.0371(12) Uani 1 1 d .
O6 O 0.3082(5) 0.4486(3) 0.4497(4) 0.0444(14) Uani 1 1 d .
O7 O 0.4994(5) 0.3121(3) 0.4991(4) 0.0409(13) Uani 1 1 d .
O8 O 0.5788(5) 0.4124(3) 0.5183(4) 0.0441(14) Uani 1 1 d .
O9 O 0.6334(4) 0.3387(3) 0.6281(4) 0.0407(13) Uani 1 1 d .
O10 O 0.2050(5) 0.2093(3) 0.4548(4) 0.0423(14) Uani 1 1 d .
O11 O 0.4439(5) 0.1696(3) 0.4896(4) 0.0460(15) Uani 1 1 d .
O12 O 0.7780(5) 0.5202(3) 0.9318(3) 0.0408(14) Uani 1 1 d .
O13 O 0.8019(5) 0.4116(3) 0.9313(4) 0.0447(14) Uani 1 1 d .
O14 O 0.6818(5) 0.4550(3) 1.0131(3) 0.0413(14) Uani 1 1 d .
O15 O 0.8435(5) 0.6028(2) 1.0749(3) 0.0418(13) Uani 1 1 d .
O16 O 0.7639(4) 0.5515(3) 1.1808(3) 0.0404(13) Uani 1 1 d .
O17 O 0.9510(6) 0.5772(3) 1.2175(4) 0.0463(16) Uani 1 1 d .
O18 O 0.9904(5) 0.5566(3) 0.9734(3) 0.0396(13) Uani 1 1 d .
O19 O 1.1248(4) 0.5314(3) 1.1023(3) 0.0370(13) Uani 1 1 d .
O20 O 1.0737(5) 0.4578(3) 0.9918(4) 0.0427(14) Uani 1 1 d .
O21 O 0.6917(4) 0.6565(3) 0.9268(3) 0.0388(13) Uani 1 1 d .
O22 O 0.9313(4) 0.6950(2) 0.9711(3) 0.0324(12) Uani 1 1 d .
O23 O 0.3628(4) 0.0976(3) 0.6032(4) 0.0394(14) Uani 1 1 d .
H23 H 0.3880 0.1249 0.5815 0.059 Uiso 1 1 calc R
O24 O 0.8787(4) 0.7624(3) 0.1122(3) 0.0423(15) Uani 1 1 d .
H24A H 0.8795 0.7488 0.0654 0.063 Uiso 1 1 calc R
O1W O 0.7130(13) 0.1816(7) 0.7526(12) 0.021(4) Uani 0.25 1 d P
H1X H 0.7640 0.1883 0.7286 0.026 Uiso 0.25 1 d PR
H1Y H 0.6978 0.1455 0.7484 0.026 Uiso 0.25 1 d PR
P1 P 0.37325(17) 0.31056(10) 0.66284(15) 0.0389(5) Uani 1 1 d .
P2 P 0.29472(17) 0.39569(10) 0.51151(15) 0.0407(5) Uani 1 1 d .
P3 P 0.52987(18) 0.36006(11) 0.56261(15) 0.0432(5) Uani 1 1 d .
P4 P 0.78987(17) 0.46904(10) 0.98833(13) 0.0392(5) Uani 1 1 d .
P5 P 0.86348(16) 0.55582(10) 1.13863(13) 0.0362(5) Uani 1 1 d .
P6 P 1.02434(17) 0.50976(9) 1.03574(13) 0.0355(4) Uani 1 1 d .

loop_
_atom_site_aniso_label
_atom_site_aniso_U_11
_atom_site_aniso_U_22
_atom_site_aniso_U_33
_atom_site_aniso_U_23
_atom_site_aniso_U_13
_atom_site_aniso_U_12
C1 0.052(5) 0.049(5) 0.046(5) -0.019(4) 0.006(4) -0.010(4)
C2 0.047(5) 0.047(5) 0.038(4) 0.000(4) -0.008(4) 0.005(4)
C3 0.051(5) 0.048(6) 0.044(5) -0.003(4) 0.004(4) -0.010(4)
C4 0.038(5) 0.044(5) 0.055(5) -0.015(4) 0.005(4) 0.003(4)
C5 0.049(5) 0.050(5) 0.034(4) -0.012(4) 0.008(4) -0.005(4)
C6 0.028(4) 0.039(4) 0.033(4) 0.003(3) 0.009(3) 0.000(3)
C7 0.035(4) 0.049(5) 0.045(5) 0.012(4) 0.025(4) 0.021(4)
C8 0.043(5) 0.057(6) 0.043(5) 0.009(4) 0.015(4) -0.001(4)
C9 0.091(9) 0.038(5) 0.058(6) 0.005(4) -0.013(6) 0.006(5)
C10 0.034(4) 0.043(5) 0.037(4) -0.011(3) 0.009(3) 0.015(3)
C11 0.032(4) 0.056(5) 0.044(5) -0.025(4) -0.003(3) 0.020(4)
C12 0.060(6) 0.065(7) 0.038(5) 0.015(4) 0.000(4) 0.014(5)
C13 0.050(5) 0.037(4) 0.032(4) 0.010(3) 0.008(4) 0.001(4)
C14 0.040(5) 0.061(6) 0.046(5) -0.005(4) 0.024(4) -0.009(4)
C15 0.072(7) 0.028(5) 0.083(7) -0.007(4) 0.046(6) -0.012(4)
C16 0.059(6) 0.037(5) 0.045(5) 0.009(4) 0.007(4) -0.005(4)
C17 0.058(5) 0.024(4) 0.051(5) -0.020(3) 0.016(4) -0.009(4)
C18 0.034(4) 0.033(4) 0.054(5) -0.006(3) 0.011(4) -0.002(3)
C19 0.030(4) 0.031(4) 0.052(5) -0.001(3) 0.006(4) -0.004(3)
C20 0.042(4) 0.035(5) 0.043(4) 0.004(3) 0.013(3) 0.002(3)
C21 0.047(5) 0.037(4) 0.029(4) -0.002(3) 0.008(3) 0.005(3)
C22 0.043(5) 0.036(5) 0.043(5) -0.013(3) 0.010(4) -0.004(3)
C23 0.035(4) 0.051(6) 0.055(5) 0.001(4) 0.013(4) 0.006(4)
C24 0.043(4) 0.021(4) 0.044(4) -0.002(3) 0.007(4) -0.005(3)
C25 0.052(5) 0.029(4) 0.038(4) -0.008(3) 0.007(4) 0.000(3)
C26 0.034(4) 0.043(5) 0.031(4) -0.004(3) 0.007(3) 0.001(3)
C27 0.033(4) 0.040(5) 0.068(6) 0.021(4) 0.007(4) -0.005(4)
C28 0.029(4) 0.041(5) 0.039(4) 0.005(3) 0.007(3) 0.007(3)
C29 0.044(5) 0.053(6) 0.046(5) 0.012(4) 0.015(4) 0.017(4)
C30 0.048(5) 0.036(5) 0.047(5) 0.007(4) 0.004(4) 0.013(4)
C31 0.039(4) 0.033(4) 0.042(4) -0.002(3) 0.007(4) 0.012(3)
C32 0.024(4) 0.052(5) 0.054(5) 0.011(4) 0.002(4) -0.007(3)
C33 0.037(4) 0.034(4) 0.044(4) 0.003(3) 0.006(4) 0.014(3)
C34 0.043(4) 0.073(6) 0.036(4) 0.010(5) 0.016(3) 0.007(5)
C35 0.040(4) 0.038(5) 0.045(5) 0.008(3) 0.005(4) 0.000(4)
C36 0.041(4) 0.049(5) 0.052(5) 0.010(5) 0.015(4) -0.015(5)
C37 0.027(4) 0.044(5) 0.044(4) 0.010(3) 0.012(3) 0.003(3)
C38 0.055(5) 0.035(5) 0.025(4) 0.010(3) 0.001(4) 0.004(4)
C39 0.035(4) 0.036(5) 0.047(5) 0.017(4) -0.007(4) -0.005(3)
C40 0.049(5) 0.045(5) 0.045(5) 0.017(4) 0.019(4) 0.008(4)
C41 0.058(5) 0.031(4) 0.028(4) 0.009(3) -0.015(4) 0.007(4)
C42 0.035(4) 0.036(5) 0.049(5) 0.012(3) 0.008(4) 0.012(3)
C43 0.031(4) 0.061(6) 0.022(4) -0.003(3) -0.010(3) -0.012(4)
C44 0.044(5) 0.074(7) 0.041(5) -0.015(4) -0.009(4) -0.030(5)
C45 0.049(5) 0.043(5) 0.059(6) 0.001(4) -0.016(5) 0.005(4)
C46 0.057(5) 0.033(4) 0.030(4) -0.003(3) -0.013(4) 0.019(4)
C47 0.040(5) 0.044(5) 0.053(5) 0.022(4) 0.015(4) 0.008(4)
C48 0.045(5) 0.032(4) 0.036(4) -0.020(3) 0.019(3) -0.012(4)
C49 0.044(5) 0.036(4) 0.041(5) 0.000(3) -0.003(4) 0.008(4)
C50 0.035(4) 0.036(4) 0.041(4) 0.008(3) -0.001(3) 0.015(3)
C51 0.022(4) 0.060(6) 0.045(5) 0.007(4) -0.011(3) -0.009(4)
C52 0.052(5) 0.058(7) 0.049(5) 0.020(4) 0.006(4) -0.018(5)
C53 0.044(5) 0.043(5) 0.042(5) -0.001(4) 0.005(4) 0.015(4)
C54 0.040(4) 0.040(5) 0.035(4) 0.011(3) 0.012(3) 0.016(4)
C55 0.047(5) 0.057(5) 0.022(4) -0.012(3) 0.003(3) 0.006(4)
C56 0.033(4) 0.039(4) 0.047(5) -0.007(4) 0.004(4) 0.006(3)
C57 0.043(4) 0.037(4) 0.029(4) 0.008(3) 0.006(3) 0.001(3)
C58 0.029(3) 0.055(5) 0.016(3) 0.003(3) 0.002(2) 0.003(4)
C59 0.046(5) 0.042(5) 0.032(4) -0.012(3) 0.005(4) 0.000(4)
C60 0.046(4) 0.030(4) 0.035(4) -0.002(3) 0.002(3) 0.004(4)
C61 0.034(4) 0.029(4) 0.041(4) -0.002(3) 0.003(3) -0.007(3)
C62 0.048(5) 0.032(4) 0.031(4) 0.009(3) 0.010(3) 0.002(4)
C63 0.030(4) 0.023(4) 0.043(4) -0.010(3) 0.004(3) 0.000(3)
C64 0.056(5) 0.017(4) 0.051(5) -0.017(3) 0.020(4) -0.007(3)
C65 0.043(5) 0.068(6) 0.055(5) -0.030(5) 0.025(4) -0.015(4)
C66 0.031(4) 0.059(6) 0.035(4) -0.008(4) 0.012(3) -0.007(4)
C67 0.042(4) 0.035(4) 0.042(4) 0.003(4) 0.015(3) 0.004(4)
C68 0.027(4) 0.049(5) 0.046(5) -0.001(4) 0.000(3) 0.008(4)
C69 0.042(4) 0.021(4) 0.034(4) 0.003(3) -0.001(3) 0.004(3)
C70 0.041(4) 0.040(4) 0.019(3) -0.001(3) 0.005(3) -0.004(3)
C71 0.030(4) 0.044(5) 0.035(4) 0.004(4) 0.003(3) -0.004(4)
C72 0.032(4) 0.045(5) 0.043(4) -0.022(4) -0.004(3) -0.011(4)
C73 0.051(5) 0.032(4) 0.036(4) -0.010(3) 0.001(4) -0.001(4)
C74 0.038(4) 0.037(5) 0.035(4) 0.011(3) 0.007(3) -0.003(3)
C75 0.046(5) 0.089(7) 0.033(4) -0.001(5) 0.008(3) 0.005(6)
C76 0.038(4) 0.044(4) 0.028(3) -0.004(3) 0.021(3) 0.008(4)
Cl1 0.0445(11) 0.0580(14) 0.0455(11) 0.0119(10) 0.0156(9) 0.0121(10)
Cl2 0.0432(11) 0.0357(10) 0.0506(11) 0.0133(9) 0.0128(9) 0.0098(8)
Cl3 0.0411(10) 0.0520(12) 0.0384(10) -0.0150(9) 0.0098(8) -0.0043(9)
Cl4 0.0462(12) 0.0358(11) 0.0488(11) -0.0058(8) 0.0048(9) -0.0053(8)
Co1 0.0291(5) 0.0396(6) 0.0484(7) -0.0048(5) 0.0061(5) 0.0002(5)
Co2 0.0317(6) 0.0417(6) 0.0331(5) 0.0051(5) 0.0011(4) 0.0019(5)
Ho1 0.03820(19) 0.0421(2) 0.0481(2) -0.00041(18) 0.00645(16) 0.00177(17)
Ho2 0.03784(19) 0.0397(2) 0.03743(18) 0.00078(17) 0.00066(14) -0.00177(17)
N1 0.046(4) 0.024(4) 0.050(4) 0.001(3) 0.011(3) 0.003(3)
N2 0.055(4) 0.024(4) 0.047(4) 0.000(3) 0.015(3) -0.002(3)
N3 0.031(3) 0.045(4) 0.033(3) -0.008(3) 0.011(3) -0.006(3)
N4 0.037(4) 0.025(3) 0.044(4) -0.001(3) 0.006(3) 0.003(3)
O1 0.041(3) 0.042(4) 0.053(3) -0.002(3) 0.010(3) -0.010(3)
O2 0.035(3) 0.051(4) 0.048(3) -0.002(3) 0.004(3) -0.003(3)
O3 0.024(3) 0.033(3) 0.063(4) -0.001(3) -0.001(3) -0.009(2)
O4 0.040(3) 0.046(4) 0.046(3) -0.003(3) 0.002(3) 0.006(3)
O5 0.030(3) 0.035(3) 0.047(3) -0.003(2) 0.011(2) -0.004(2)
O6 0.048(4) 0.038(3) 0.050(4) 0.009(3) 0.017(3) 0.009(3)
O7 0.036(3) 0.045(4) 0.043(3) -0.009(3) 0.009(3) 0.010(3)
O8 0.052(4) 0.036(3) 0.048(3) -0.001(2) 0.018(3) -0.008(3)
O9 0.026(3) 0.040(3) 0.055(3) -0.012(3) 0.005(2) 0.001(2)
O10 0.046(3) 0.041(3) 0.042(3) -0.004(2) 0.014(3) 0.000(3)
O11 0.051(4) 0.040(4) 0.050(3) 0.007(3) 0.018(3) 0.014(3)
O12 0.039(3) 0.040(3) 0.036(3) 0.010(2) -0.010(2) -0.006(2)
O13 0.055(4) 0.042(3) 0.035(3) 0.000(2) 0.004(3) -0.006(3)
O14 0.043(3) 0.042(3) 0.033(3) -0.003(2) -0.006(2) -0.012(3)
O15 0.055(3) 0.027(3) 0.044(3) 0.006(2) 0.013(3) -0.003(3)
O16 0.036(3) 0.047(4) 0.038(3) 0.016(2) 0.007(2) 0.002(3)
O17 0.063(4) 0.033(3) 0.036(3) 0.001(2) -0.006(3) 0.006(3)
O18 0.042(3) 0.038(3) 0.040(3) 0.013(2) 0.012(3) 0.008(2)
O19 0.043(3) 0.044(3) 0.021(2) 0.008(2) 0.000(2) -0.003(3)
O20 0.043(3) 0.042(3) 0.040(3) -0.005(2) 0.003(3) 0.015(3)
O21 0.040(3) 0.052(4) 0.021(3) 0.000(2) -0.001(2) -0.001(3)
O22 0.030(3) 0.032(3) 0.034(3) -0.003(2) 0.002(2) -0.001(2)
O23 0.031(3) 0.038(3) 0.053(3) 0.021(2) 0.016(2) -0.002(2)
O24 0.033(3) 0.058(4) 0.037(3) -0.024(3) 0.010(2) -0.019(3)
O1W 0.014(7) 0.011(8) 0.043(11) 0.012(7) 0.014(7) 0.000(6)
P1 0.0282(10) 0.0400(12) 0.0474(12) 0.0000(9) 0.0052(9) -0.0029(9)
P2 0.0347(11) 0.0375(12) 0.0499(13) -0.0007(9) 0.0087(9) 0.0013(9)
P3 0.0359(12) 0.0488(14) 0.0467(12) -0.0044(10) 0.0125(9) -0.0024(10)
P4 0.0368(11) 0.0393(12) 0.0364(11) 0.0004(9) -0.0046(9) -0.0041(9)
P5 0.0309(10) 0.0397(12) 0.0355(10) 0.0019(8) 0.0006(8) 0.0022(9)
P6 0.0421(12) 0.0236(10) 0.0406(11) 0.0028(8) 0.0074(9) 0.0066(8)

loop_
_atom_type_symbol
_atom_type_description
_atom_type_scat_dispersion_real
_atom_type_scat_dispersion_imag
_atom_type_scat_source
C C 0.0033 0.0016 'International Tables Vol C Tables 4.2.6.8 and 6.1.1.4'
H H 0.0000 0.0000 'International Tables Vol C Tables 4.2.6.8 and 6.1.1.4'
N N 0.0061 0.0033 'International Tables Vol C Tables 4.2.6.8 and 6.1.1.4'
O O 0.0106 0.0060 'International Tables Vol C Tables 4.2.6.8 and 6.1.1.4'
P P 0.1023 0.0942 'International Tables Vol C Tables 4.2.6.8 and 6.1.1.4'
Cl Cl 0.1484 0.1585 'International Tables Vol C Tables 4.2.6.8 and 6.1.1.4'
Co Co 0.3494 0.9721 'International Tables Vol C Tables 4.2.6.8 and 6.1.1.4'
Ho Ho -0.2175 4.6783 'International Tables Vol C Tables 4.2.6.8 and 6.1.1.4'

loop_
_geom_angle_atom_site_label_1
_geom_angle_atom_site_label_2
_geom_angle_atom_site_label_3
_geom_angle
C2 C1 C5 106.9(9)
C2 C1 Co1 69.2(6)
C5 C1 Co1 70.6(5)
C2 C1 H1 126.5
C5 C1 H1 126.5
Co1 C1 H1 125.3
C1 C2 C3 109.9(8)
C1 C2 Co1 72.1(6)
C3 C2 Co1 71.0(6)
C1 C2 H2 125.1
C3 C2 H2 125.1
Co1 C2 H2 123.5
C2 C3 C4 106.4(9)
C2 C3 Co1 69.9(6)
C4 C3 Co1 69.9(6)
C2 C3 H3 126.8
C4 C3 H3 126.8
Co1 C3 H3 125.1
C5 C4 C3 108.8(9)
C5 C4 Co1 72.0(5)
C3 C4 Co1 70.7(5)
C5 C4 H4 125.6
C3 C4 H4 125.6
Co1 C4 H4 123.3
C4 C5 C1 107.9(9)
C4 C5 Co1 69.3(5)
C1 C5 Co1 70.5(5)
C4 C5 H5 126.0
C1 C5 H5 126.0
Co1 C5 H5 125.8
O2 C6 C7 110.9(7)
O2 C6 H6A 109.5
C7 C6 H6A 109.5
O2 C6 H6B 109.5
C7 C6 H6B 109.5
H6A C6 H6B 108.0
C6 C7 H7A 109.5
C6 C7 H7B 109.5
H7A C7 H7B 109.5
C6 C7 H7C 109.5
H7A C7 H7C 109.5
H7B C7 H7C 109.5
O3 C8 C9 108.9(8)
O3 C8 H8A 109.9
C9 C8 H8A 109.9
O3 C8 H8B 109.9
C9 C8 H8B 109.9
H8A C8 H8B 108.3
C8 C9 H9A 109.5
C8 C9 H9B 109.5
H9A C9 H9B 109.5
C8 C9 H9C 109.5
H9A C9 H9C 109.5
H9B C9 H9C 109.5
O5 C10 C11 111.7(7)
O5 C10 H10A 109.3
C11 C10 H10A 109.3
O5 C10 H10B 109.3
C11 C10 H10B 109.3
H10A C10 H10B 107.9
C10 C11 H11A 109.5
C10 C11 H11B 109.5
H11A C11 H11B 109.5
C10 C11 H11C 109.5
H11A C11 H11C 109.5
H11B C11 H11C 109.5
O6 C12 C13 118.4(9)
O6 C12 H12A 107.7
C13 C12 H12A 107.7
O6 C12 H12B 107.7
C13 C12 H12B 107.7
H12A C12 H12B 107.1
C12 C13 H13A 109.5
C12 C13 H13B 109.5
H13A C13 H13B 109.5
C12 C13 H13C 109.5
H13A C13 H13C 109.5
H13B C13 H13C 109.5
C15 C14 O8 105.8(8)
C15 C14 H14A 110.6
O8 C14 H14A 110.6
C15 C14 H14B 110.6
O8 C14 H14B 110.6
H14A C14 H14B 108.7
C14 C15 H15A 109.5
C14 C15 H15B 109.5
H15A C15 H15B 109.5
C14 C15 H15C 109.5
H15A C15 H15C 109.5
H15B C15 H15C 109.5
C17 C16 O9 111.0(7)
C17 C16 H16A 109.4
O9 C16 H16A 109.4
C17 C16 H16B 109.4
O9 C16 H16B 109.4
H16A C16 H16B 108.0
C16 C17 H17A 109.5
C16 C17 H17B 109.5
H17A C17 H17B 109.5
C16 C17 H17C 109.5
H17A C17 H17C 109.5
H17B C17 H17C 109.5
O10 C18 C19 120.7(8)
O10 C18 C23 119.3(8)
C19 C18 C23 119.9(8)
C18 C19 C20 122.5(8)
C18 C19 H19 118.8
C20 C19 H19 118.8
C21 C20 C19 118.3(8)
C21 C20 H20 120.8
C19 C20 H20 120.8
C22 C21 C20 119.5(8)
C22 C21 Cl1 121.6(7)
C20 C21 Cl1 118.6(7)
C21 C22 C23 125.6(9)
C21 C22 H22 117.2
C23 C22 H22 117.2
C22 C23 C18 113.8(8)
C22 C23 C24 119.2(8)
C18 C23 C24 126.7(8)
N1 C24 C23 126.8(8)
N1 C24 H24 116.6
C23 C24 H24 116.6
N1 C25 C26 116.4(7)
N1 C25 C30 105.3(6)
C26 C25 C30 111.5(7)
N1 C25 H25 107.8
C26 C25 H25 107.8
C30 C25 H25 107.8
C27 C26 C25 112.7(7)
C27 C26 H26A 109.1
C25 C26 H26A 109.1
C27 C26 H26B 109.1
C25 C26 H26B 109.1
H26A C26 H26B 107.8
C26 C27 C28 111.1(7)
C26 C27 H27A 109.4
C28 C27 H27A 109.4
C26 C27 H27B 109.4
C28 C27 H27B 109.4
H27A C27 H27B 108.0
C27 C28 C29 111.8(7)
C27 C28 H28A 109.3
C29 C28 H28A 109.3
C27 C28 H28B 109.3
C29 C28 H28B 109.3
H28A C28 H28B 107.9
C30 C29 C28 108.8(7)
C30 C29 H29A 109.9
C28 C29 H29A 109.9
C30 C29 H29B 109.9
C28 C29 H29B 109.9
H29A C29 H29B 108.3
C29 C30 N2 116.0(7)
C29 C30 C25 113.4(7)
N2 C30 C25 107.8(7)
C29 C30 H30 106.3
N2 C30 H30 106.3
C25 C30 H30 106.3
N2 C31 C32 126.3(8)
N2 C31 H31 116.9
C32 C31 H31 116.9
C33 C32 C37 121.0(8)
C33 C32 C31 115.5(8)
C37 C32 C31 123.4(8)
C32 C33 C34 120.5(8)
C32 C33 H33 119.8
C34 C33 H33 119.8
C35 C34 C33 120.1(8)
C35 C34 Cl2 119.1(7)
C33 C34 Cl2 120.7(6)
C36 C35 C34 118.4(8)
C36 C35 H35 120.8
C34 C35 H35 120.8
C35 C36 C37 123.1(8)
C35 C36 H36 118.5
C37 C36 H36 118.5
O11 C37 C32 124.5(7)
O11 C37 C36 118.8(7)
C32 C37 C36 116.6(7)
C39 C38 C42 107.8(8)
C39 C38 Co2 72.2(5)
C42 C38 Co2 70.5(5)
C39 C38 H38 126.1
C42 C38 H38 126.1
Co2 C38 H38 122.9
C38 C39 C40 110.7(8)
C38 C39 Co2 69.6(5)
C40 C39 Co2 69.7(5)
C38 C39 H39 124.7
C40 C39 H39 124.7
Co2 C39 H39 127.7
C41 C40 C39 103.4(8)
C41 C40 Co2 69.4(5)
C39 C40 Co2 70.3(5)
C41 C40 H40 128.3
C39 C40 H40 128.3
Co2 C40 H40 123.7
C42 C41 C40 109.5(8)
C42 C41 Co2 70.1(5)
C40 C41 Co2 70.6(4)
C42 C41 H41 125.3
C40 C41 H41 125.3
Co2 C41 H41 125.6
C38 C42 C41 108.5(8)
C38 C42 Co2 70.3(5)
C41 C42 Co2 70.7(4)
C38 C42 H42 125.8
C41 C42 H42 125.8
Co2 C42 H42 124.8
O13 C43 C44 112.8(7)
O13 C43 H43A 109.0
C44 C43 H43A 109.0
O13 C43 H43B 109.0
C44 C43 H43B 109.0
H43A C43 H43B 107.8
C43 C44 H44D 109.5
C43 C44 H44E 109.5
H44D C44 H44E 109.5
C43 C44 H44F 109.5
H44D C44 H44F 109.5
H44E C44 H44F 109.5
O14 C45 C46 118.3(8)
O14 C45 H45A 107.7
C46 C45 H45A 107.7
O14 C45 H45B 107.7
C46 C45 H45B 107.7
H45A C45 H45B 107.1
C45 C46 H46A 109.5
C45 C46 H46B 109.5
H46A C46 H46B 109.5
C45 C46 H46C 109.5
H46A C46 H46C 109.5
H46B C46 H46C 109.5
O16 C47 C48 111.2(7)
O16 C47 H47A 109.4
C48 C47 H47A 109.4
O16 C47 H47B 109.4
C48 C47 H47B 109.4
H47A C47 H47B 108.0
C47 C48 H48A 109.5
C47 C48 H48B 109.5
H48A C48 H48B 109.5
C47 C48 H48C 109.5
H48A C48 H48C 109.5
H48B C48 H48C 109.5
O17 C49 C50 110.6(7)
O17 C49 H49A 109.5
C50 C49 H49A 109.5
O17 C49 H49B 109.5
C50 C49 H49B 109.5
H49A C49 H49B 108.1
C49 C50 H50A 109.5
C49 C50 H50B 109.5
H50A C50 H50B 109.5
C49 C50 H50C 109.5
H50A C50 H50C 109.5
H50B C50 H50C 109.5
O19 C51 C52 111.8(8)
O19 C51 H51A 109.2
C52 C51 H51A 109.2
O19 C51 H51B 109.2
C52 C51 H51B 109.2
H51A C51 H51B 107.9
C51 C52 H52A 109.5
C51 C52 H52B 109.5
H52A C52 H52B 109.5
C51 C52 H52C 109.5
H52A C52 H52C 109.5
H52B C52 H52C 109.5
O20 C53 C54 114.9(8)
O20 C53 H53A 108.6
C54 C53 H53A 108.6
O20 C53 H53B 108.6
C54 C53 H53B 108.6
H53A C53 H53B 107.5
C53 C54 H54A 109.5
C53 C54 H54B 109.5
H54A C54 H54B 109.5
C53 C54 H54C 109.5
H54A C54 H54C 109.5
H54B C54 H54C 109.5
O21 C55 C56 123.0(7)
O21 C55 C60 122.0(7)
C56 C55 C60 114.9(8)
C57 C56 C55 125.7(8)
C57 C56 H56 117.1
C55 C56 H56 117.1
C56 C57 C58 118.7(8)
C56 C57 H57 120.7
C58 C57 H57 120.7
C57 C58 C59 121.0(7)
C57 C58 Cl3 121.4(6)
C59 C58 Cl3 117.6(6)
C60 C59 C58 119.0(7)
C60 C59 H59 120.5
C58 C59 H59 120.5
C59 C60 C55 120.6(8)
C59 C60 C61 117.2(7)
C55 C60 C61 122.2(7)
N3 C61 C60 127.4(7)
N3 C61 H61 116.3
C60 C61 H61 116.3
N3 C62 C63 118.6(7)
N3 C62 C67 109.2(7)
C63 C62 C67 110.5(6)
N3 C62 H62 105.9
C63 C62 H62 105.9
C67 C62 H62 105.9
C62 C63 C64 112.6(7)
C62 C63 H63A 109.1
C64 C63 H63A 109.1
C62 C63 H63B 109.1
C64 C63 H63B 109.1
H63A C63 H63B 107.8
C65 C64 C63 112.9(6)
C65 C64 H64A 109.0
C63 C64 H64A 109.0
C65 C64 H64B 109.0
C63 C64 H64B 109.0
H64A C64 H64B 107.8
C66 C65 C64 111.8(7)
C66 C65 H65A 109.3
C64 C65 H65A 109.3
C66 C65 H65B 109.3
C64 C65 H65B 109.3
H65A C65 H65B 107.9
C65 C66 C67 112.8(7)
C65 C66 H66A 108.7
C67 C66 H66A 108.0
C65 C66 H66B 109.8
C67 C66 H66B 109.5
H66A C66 H66B 107.8
N4 C67 C62 109.5(6)
N4 C67 C66 115.4(6)
C62 C67 C66 109.1(7)
N4 C67 H67 107.5
C62 C67 H67 107.5
C66 C67 H67 107.5
N4 C68 C69 124.9(8)
N4 C68 H68 117.6
C69 C68 H68 117.5
C74 C69 C70 119.2(7)
C74 C69 C68 124.8(8)
C70 C69 C68 115.9(7)
C71 C70 C69 121.2(7)
C71 C70 H70 119.4
C69 C70 H70 119.4
C70 C71 C72 120.3(7)
C70 C71 Cl4 119.4(6)
C72 C71 Cl4 120.0(6)
C71 C72 C73 118.4(7)
C71 C72 H72 120.8
C73 C72 H72 120.8
C74 C73 C72 124.3(8)
C74 C73 H73 117.9
C72 C73 H73 117.9
O22 C74 C73 121.4(8)
O22 C74 C69 122.0(8)
C73 C74 C69 116.5(8)
O23 C75 H75A 109.5
O23 C75 H75B 109.5
H75A C75 H75B 109.5
O23 C75 H75C 109.5
H75A C75 H75C 109.5
H75B C75 H75C 109.5
O24 C76 H76A 109.5
O24 C76 H76B 109.5
H76A C76 H76B 109.5
O24 C76 H76C 109.5
H76A C76 H76C 109.5
H76B C76 H76C 109.5
C2 Co1 C4 65.3(4)
C2 Co1 C3 39.2(4)
C4 Co1 C3 39.4(4)
C2 Co1 C1 38.7(4)
C4 Co1 C1 65.4(4)
C3 Co1 C1 65.7(4)
C2 Co1 C5 64.9(4)
C4 Co1 C5 38.7(4)
C3 Co1 C5 65.5(4)
C1 Co1 C5 39.0(4)
C2 Co1 P3 136.4(3)
C4 Co1 P3 91.5(3)
C3 Co1 P3 99.7(3)
C1 Co1 P3 156.5(3)
C5 Co1 P3 119.1(3)
C2 Co1 P2 88.7(2)
C4 Co1 P2 145.3(3)
C3 Co1 P2 106.1(3)
C1 Co1 P2 108.7(3)
C5 Co1 P2 147.7(3)
P3 Co1 P2 92.71(10)
C2 Co1 P1 132.8(3)
C4 Co1 P1 121.5(3)
C3 Co1 P1 157.8(3)
C1 Co1 P1 97.7(3)
C5 Co1 P1 92.3(3)
P3 Co1 P1 90.60(10)
P2 Co1 P1 92.91(10)
C38 Co2 C42 39.1(3)
C38 Co2 C41 65.8(3)
C42 Co2 C41 39.2(3)
C38 Co2 C40 67.2(4)
C42 Co2 C40 67.0(4)
C41 Co2 C40 40.0(4)
C38 Co2 C39 38.3(4)
C42 Co2 C39 64.4(3)
C41 Co2 C39 65.0(3)
C40 Co2 C39 40.0(4)
C38 Co2 P4 100.4(2)
C42 Co2 P4 137.8(3)
C41 Co2 P4 154.5(3)
C40 Co2 P4 115.8(3)
C39 Co2 P4 90.7(2)
C38 Co2 P5 158.4(2)
C42 Co2 P5 129.8(3)
C41 Co2 P5 95.5(2)
C40 Co2 P5 91.5(3)
C39 Co2 P5 125.2(3)
P4 Co2 P5 92.33(9)
C38 Co2 P6 105.3(3)
C42 Co2 P6 89.6(3)
C41 Co2 P6 111.4(3)
C40 Co2 P6 151.3(3)
C39 Co2 P6 143.2(3)
P4 Co2 P6 92.58(9)
P5 Co2 P6 91.34(9)
O10 Ho1 O11 91.9(2)
O10 Ho1 O4 90.7(2)
O11 Ho1 O4 166.3(2)
O10 Ho1 O7 160.4(2)
O11 Ho1 O7 95.4(2)
O4 Ho1 O7 78.1(2)
O10 Ho1 O1 83.9(2)
O11 Ho1 O1 86.2(2)
O4 Ho1 O1 80.7(2)
O7 Ho1 O1 78.5(2)
O10 Ho1 N2 126.1(2)
O11 Ho1 N2 75.0(2)
O4 Ho1 N2 113.9(2)
O7 Ho1 N2 73.4(2)
O1 Ho1 N2 144.2(2)
O10 Ho1 N1 74.9(2)
O11 Ho1 N1 116.5(2)
O4 Ho1 N1 77.2(2)
O7 Ho1 N1 117.2(2)
O1 Ho1 N1 149.0(2)
N2 Ho1 N1 66.1(2)
O21 Ho2 O22 92.2(2)
O21 Ho2 O12 95.6(2)
O22 Ho2 O12 162.93(17)
O21 Ho2 O15 85.1(2)
O22 Ho2 O15 84.8(2)
O12 Ho2 O15 80.8(2)
O21 Ho2 O18 163.80(19)
O22 Ho2 O18 92.0(2)
O12 Ho2 O18 76.4(2)
O15 Ho2 O18 79.8(2)
O21 Ho2 N3 73.7(2)
O22 Ho2 N3 124.8(2)
O12 Ho2 N3 72.1(2)
O15 Ho2 N3 143.2(2)
O18 Ho2 N3 116.0(2)
O21 Ho2 N4 116.5(2)
O22 Ho2 N4 74.0(2)
O12 Ho2 N4 115.3(2)
O15 Ho2 N4 149.8(2)
O18 Ho2 N4 79.7(2)
N3 Ho2 N4 66.6(2)
C24 N1 C25 119.0(7)
C24 N1 Ho1 120.8(6)
C25 N1 Ho1 119.8(5)
C31 N2 C30 121.2(7)
C31 N2 Ho1 128.5(6)
C30 N2 Ho1 109.9(5)
C61 N3 C62 122.5(7)
C61 N3 Ho2 126.4(5)
C62 N3 Ho2 109.2(5)
C68 N4 C67 115.3(7)
C68 N4 Ho2 127.2(6)
C67 N4 Ho2 117.5(5)
P1 O1 Ho1 136.2(4)
C6 O2 P1 122.8(5)
C8 O3 P1 117.9(5)
P2 O4 Ho1 138.1(3)
C10 O5 P2 118.0(5)
C12 O6 P2 120.7(6)
P3 O7 Ho1 136.4(4)
C14 O8 P3 119.0(6)
C16 O9 P3 106.4(5)
C18 O10 Ho1 127.3(5)
C37 O11 Ho1 131.2(6)
P4 O12 Ho2 138.1(3)
C43 O13 P4 126.2(6)
C45 O14 P4 120.3(6)
P5 O15 Ho2 137.1(4)
C47 O16 P5 124.6(5)
C49 O17 P5 120.2(5)
P6 O18 Ho2 136.1(4)
C51 O19 P6 126.8(5)
C53 O20 P6 122.4(6)
C55 O21 Ho2 132.4(6)
C74 O22 Ho2 134.3(5)
C75 O23 H23 109.5
C76 O24 H24A 109.5
H1X O1W H1Y 109.5
O1 P1 O2 108.5(3)
O1 P1 O3 108.3(4)
O2 P1 O3 102.1(3)
O1 P1 Co1 119.6(3)
O2 P1 Co1 111.4(3)
O3 P1 Co1 105.4(2)
O4 P2 O5 110.1(3)
O4 P2 O6 106.4(4)
O5 P2 O6 101.0(3)
O4 P2 Co1 118.7(3)
O5 P2 Co1 107.5(2)
O6 P2 Co1 111.8(3)
O7 P3 O8 108.7(4)
O7 P3 O9 107.2(3)
O8 P3 O9 99.4(3)
O7 P3 Co1 119.6(3)
O8 P3 Co1 107.4(3)
O9 P3 Co1 112.5(2)
O12 P4 O14 109.4(4)
O12 P4 O13 107.7(3)
O14 P4 O13 99.8(3)
O12 P4 Co2 118.5(2)
O14 P4 Co2 109.3(2)
O13 P4 Co2 110.5(2)
O15 P5 O16 107.4(3)
O15 P5 O17 109.0(3)
O16 P5 O17 101.1(4)
O15 P5 Co2 119.1(3)
O16 P5 Co2 111.7(3)
O17 P5 Co2 107.0(2)
O18 P6 O20 109.6(3)
O18 P6 O19 108.9(3)
O20 P6 O19 100.5(3)
O18 P6 Co2 119.7(3)
O20 P6 Co2 106.4(3)
O19 P6 Co2 110.0(2)

loop_
_geom_bond_atom_site_label_1
_geom_bond_atom_site_label_2
_geom_bond_distance
C1 C2 1.368(14)
C1 C5 1.389(13)
C1 Co1 2.082(9)
C1 H1 0.9300
C2 C3 1.376(14)
C2 Co1 2.046(10)
C2 H2 0.9300
C3 C4 1.384(13)
C3 Co1 2.060(10)
C3 H3 0.9300
C4 C5 1.371(13)
C4 Co1 2.049(9)
C4 H4 0.9300
C5 Co1 2.083(8)
C5 H5 0.9300
C6 O2 1.388(9)
C6 C7 1.493(10)
C6 H6A 0.9700
C6 H6B 0.9700
C7 H7A 0.9600
C7 H7B 0.9600
C7 H7C 0.9600
C8 O3 1.446(11)
C8 C9 1.489(13)
C8 H8A 0.9700
C8 H8B 0.9700
C9 H9A 0.9600
C9 H9B 0.9600
C9 H9C 0.9600
C10 O5 1.466(10)
C10 C11 1.487(12)
C10 H10A 0.9700
C10 H10B 0.9700
C11 H11A 0.9600
C11 H11B 0.9600
C11 H11C 0.9600
C12 O6 1.385(12)
C12 C13 1.558(12)
C12 H12A 0.9700
C12 H12B 0.9700
C13 H13A 0.9600
C13 H13B 0.9600
C13 H13C 0.9600
C14 C15 1.488(14)
C14 O8 1.520(10)
C14 H14A 0.9700
C14 H14B 0.9700
C15 H15A 0.9600
C15 H15B 0.9600
C15 H15C 0.9600
C16 C17 1.449(14)
C16 O9 1.465(11)
C16 H16A 0.9700
C16 H16B 0.9700
C17 H17A 0.9600
C17 H17B 0.9600
C17 H17C 0.9600
C18 O10 1.316(10)
C18 C19 1.391(12)
C18 C23 1.432(13)
C19 C20 1.393(12)
C19 H19 0.9300
C20 C21 1.384(11)
C20 H20 0.9300
C21 C22 1.339(12)
C21 Cl1 1.742(9)
C22 C23 1.429(12)
C22 H22 0.9300
C23 C24 1.448(12)
C24 N1 1.254(11)
C24 H24 0.9300
C25 N1 1.475(11)
C25 C26 1.494(11)
C25 C30 1.559(12)
C25 H25 0.9800
C26 C27 1.488(12)
C26 H26A 0.9700
C26 H26B 0.9700
C27 C28 1.543(11)
C27 H27A 0.9700
C27 H27B 0.9700
C28 C29 1.545(11)
C28 H28A 0.9700
C28 H28B 0.9700
C29 C30 1.503(12)
C29 H29A 0.9700
C29 H29B 0.9700
C30 N2 1.507(10)
C30 H30 0.9800
C31 N2 1.285(10)
C31 C32 1.416(11)
C31 H31 0.9300
C32 C33 1.365(11)
C32 C37 1.398(12)
C33 C34 1.427(12)
C33 H33 0.9300
C34 C35 1.374(12)
C34 Cl2 1.738(9)
C35 C36 1.371(13)
C35 H35 0.9300
C36 C37 1.431(12)
C36 H36 0.9300
C37 O11 1.316(10)
C38 C39 1.365(13)
C38 C42 1.385(13)
C38 Co2 2.066(8)
C38 H38 0.9300
C39 C40 1.433(13)
C39 Co2 2.099(8)
C39 H39 0.9300
C40 C41 1.424(13)
C40 Co2 2.091(8)
C40 H40 0.9300
C41 C42 1.389(13)
C41 Co2 2.076(7)
C41 H41 0.9300
C42 Co2 2.069(8)
C42 H42 0.9300
C43 O13 1.339(10)
C43 C44 1.452(10)
C43 H43A 0.9700
C43 H43B 0.9700
C44 H44D 0.9600
C44 H44E 0.9600
C44 H44F 0.9600
C45 O14 1.474(10)
C45 C46 1.549(14)
C45 H45A 0.9700
C45 H45B 0.9700
C46 H46A 0.9600
C46 H46B 0.9600
C46 H46C 0.9600
C47 O16 1.423(10)
C47 C48 1.514(11)
C47 H47A 0.9700
C47 H47B 0.9700
C48 H48A 0.9600
C48 H48B 0.9600
C48 H48C 0.9600
C49 O17 1.420(10)
C49 C50 1.442(11)
C49 H49A 0.9700
C49 H49B 0.9700
C50 H50A 0.9600
C50 H50B 0.9600
C50 H50C 0.9600
C51 O19 1.406(11)
C51 C52 1.575(12)
C51 H51A 0.9700
C51 H51B 0.9700
C52 H52A 0.9600
C52 H52B 0.9600
C52 H52C 0.9600
C53 O20 1.422(11)
C53 C54 1.504(12)
C53 H53A 0.9700
C53 H53B 0.9700
C54 H54A 0.9600
C54 H54B 0.9600
C54 H54C 0.9600
C55 O21 1.308(10)
C55 C56 1.408(12)
C55 C60 1.440(11)
C56 C57 1.315(12)
C56 H56 0.9300
C57 C58 1.393(11)
C57 H57 0.9300
C58 C59 1.398(11)
C58 Cl3 1.757(7)
C59 C60 1.395(12)
C59 H59 0.9300
C60 C61 1.444(12)
C61 N3 1.262(10)
C61 H61 0.9300
C62 N3 1.467(10)
C62 C63 1.503(11)
C62 C67 1.524(11)
C62 H62 0.9800
C63 C64 1.515(11)
C63 H63A 0.9700
C63 H63B 0.9700
C64 C65 1.495(12)
C64 H64A 0.9700
C64 H64B 0.9700
C65 C66 1.484(11)
C65 H65A 0.9700
C65 H65B 0.9700
C66 C67 1.552(11)
C66 H66A 0.9700
C66 H66B 0.9700
C67 N4 1.502(10)
C67 H67 0.9800
C68 N4 1.284(11)
C68 C69 1.453(11)
C68 H68 0.9300
C69 C74 1.435(12)
C69 C70 1.442(12)
C70 C71 1.359(11)
C70 H70 0.9300
C71 C72 1.398(12)
C71 Cl4 1.740(8)
C72 C73 1.405(12)
C72 H72 0.9300
C73 C74 1.378(12)
C73 H73 0.9300
C74 O22 1.264(10)
C75 O23 1.315(10)
C75 H75A 0.9600
C75 H75B 0.9600
C75 H75C 0.9600
C76 O24 1.373(9)
C76 H76A 0.9600
C76 H76B 0.9600
C76 H76C 0.9600
Co1 P3 2.154(3)
Co1 P2 2.160(2)
Co1 P1 2.164(3)
Co2 P4 2.172(2)
Co2 P5 2.176(3)
Co2 P6 2.176(3)
Ho1 O10 2.211(6)
Ho1 O11 2.223(6)
Ho1 O4 2.261(6)
Ho1 O7 2.297(6)
Ho1 O1 2.297(6)
Ho1 N2 2.417(7)
Ho1 N1 2.522(7)
Ho2 O21 2.191(6)
Ho2 O22 2.232(5)
Ho2 O12 2.289(6)
Ho2 O15 2.306(5)
Ho2 O18 2.308(6)
Ho2 N3 2.473(6)
Ho2 N4 2.490(7)
O1 P1 1.509(7)
O2 P1 1.587(7)
O3 P1 1.605(6)
O4 P2 1.516(7)
O5 P2 1.600(6)
O6 P2 1.604(6)
O7 P3 1.502(6)
O8 P3 1.597(6)
O9 P3 1.615(6)
O12 P4 1.475(6)
O13 P4 1.634(7)
O14 P4 1.576(7)
O15 P5 1.477(6)
O16 P5 1.587(6)
O17 P5 1.607(6)
O18 P6 1.478(6)
O19 P6 1.598(6)
O20 P6 1.589(6)
O23 H23 0.8200
O24 H24A 0.8200
O1W H1X 0.8500
O1W H1Y 0.8500

loop_
_geom_torsion_atom_site_label_1
_geom_torsion_atom_site_label_2
_geom_torsion_atom_site_label_3
_geom_torsion_atom_site_label_4
_geom_torsion
C5 C1 C2 C3 -0.4(11)
Co1 C1 C2 C3 -61.2(7)
C5 C1 C2 Co1 60.8(6)
C1 C2 C3 C4 1.3(11)
Co1 C2 C3 C4 -60.7(6)
C1 C2 C3 Co1 61.9(7)
C2 C3 C4 C5 -1.6(10)
Co1 C3 C4 C5 -62.3(6)
C2 C3 C4 Co1 60.7(6)
C3 C4 C5 C1 1.4(10)
Co1 C4 C5 C1 -60.1(6)
C3 C4 C5 Co1 61.5(6)
C2 C1 C5 C4 -0.6(10)
Co1 C1 C5 C4 59.4(6)
C2 C1 C5 Co1 -59.9(6)
O10 C18 C19 C20 179.7(8)
C23 C18 C19 C20 -5.4(13)
C18 C19 C20 C21 0.9(13)
C19 C20 C21 C22 4.3(12)
C19 C20 C21 Cl1 177.8(6)
C20 C21 C22 C23 -5.4(13)
Cl1 C21 C22 C23 -178.7(7)
C21 C22 C23 C18 1.0(13)
C21 C22 C23 C24 176.1(8)
O10 C18 C23 C22 179.3(7)
C19 C18 C23 C22 4.3(12)
O10 C18 C23 C24 4.6(14)
C19 C18 C23 C24 -170.4(8)
C22 C23 C24 N1 167.9(8)
C18 C23 C24 N1 -17.6(15)
N1 C25 C26 C27 173.4(7)
C30 C25 C26 C27 52.7(9)
C25 C26 C27 C28 -55.2(10)
C26 C27 C28 C29 56.8(10)
C27 C28 C29 C30 -55.6(10)
C28 C29 C30 N2 179.3(7)
C28 C29 C30 C25 53.8(10)
N1 C25 C30 C29 179.8(7)
C26 C25 C30 C29 -53.2(9)
N1 C25 C30 N2 50.0(8)
C26 C25 C30 N2 177.0(6)
N2 C31 C32 C33 -167.5(9)
N2 C31 C32 C37 15.1(14)
C37 C32 C33 C34 -1.3(14)
C31 C32 C33 C34 -178.9(9)
C32 C33 C34 C35 -0.4(15)
C32 C33 C34 Cl2 179.6(8)
C33 C34 C35 C36 4.4(15)
Cl2 C34 C35 C36 -175.5(8)
C34 C35 C36 C37 -7.1(15)
C33 C32 C37 O11 -177.4(9)
C31 C32 C37 O11 -0.1(15)
C33 C32 C37 C36 -1.0(14)
C31 C32 C37 C36 176.3(9)
C35 C36 C37 O11 -178.0(9)
C35 C36 C37 C32 5.3(14)
C42 C38 C39 C40 4.3(9)
Co2 C38 C39 C40 -57.6(6)
C42 C38 C39 Co2 61.9(6)
C38 C39 C40 C41 -4.5(9)
Co2 C39 C40 C41 -62.0(5)
C38 C39 C40 Co2 57.5(6)
C39 C40 C41 C42 3.1(9)
Co2 C40 C41 C42 -59.5(6)
C39 C40 C41 Co2 62.6(5)
C39 C38 C42 C41 -2.2(9)
Co2 C38 C42 C41 60.7(5)
C39 C38 C42 Co2 -63.0(6)
C40 C41 C42 C38 -0.6(9)
Co2 C41 C42 C38 -60.5(6)
C40 C41 C42 Co2 59.8(6)
O21 C55 C56 C57 -179.7(8)
C60 C55 C56 C57 1.9(14)
C55 C56 C57 C58 -3.0(14)
C56 C57 C58 C59 1.5(13)
C56 C57 C58 Cl3 179.7(7)
C57 C58 C59 C60 0.9(13)
Cl3 C58 C59 C60 -177.3(7)
C58 C59 C60 C55 -2.0(13)
C58 C59 C60 C61 179.2(8)
O21 C55 C60 C59 -177.8(8)
C56 C55 C60 C59 0.7(13)
O21 C55 C60 C61 1.0(14)
C56 C55 C60 C61 179.4(8)
C59 C60 C61 N3 -168.6(9)
C55 C60 C61 N3 12.6(14)
N3 C62 C63 C64 -177.2(7)
C67 C62 C63 C64 55.6(9)
C62 C63 C64 C65 -52.8(10)
C63 C64 C65 C66 51.2(11)
C64 C65 C66 C67 -53.6(11)
N3 C62 C67 N4 44.5(8)
C63 C62 C67 N4 176.6(6)
N3 C62 C67 C66 171.7(6)
C63 C62 C67 C66 -56.1(8)
C65 C66 C67 N4 -180.0(8)
C65 C66 C67 C62 56.2(10)
N4 C68 C69 C74 -16.4(13)
N4 C68 C69 C70 167.9(7)
C74 C69 C70 C71 3.0(12)
C68 C69 C70 C71 178.9(8)
C69 C70 C71 C72 -2.8(13)
C69 C70 C71 Cl4 -177.3(6)
C70 C71 C72 C73 2.1(14)
Cl4 C71 C72 C73 176.5(7)
C71 C72 C73 C74 -1.7(14)
C72 C73 C74 O22 -179.3(8)
C72 C73 C74 C69 1.8(13)
C70 C69 C74 O22 178.7(7)
C68 C69 C74 O22 3.2(12)
C70 C69 C74 C73 -2.4(11)
C68 C69 C74 C73 -177.9(8)
C1 C2 Co1 C4 -80.8(6)
C3 C2 Co1 C4 38.4(5)
C1 C2 Co1 C3 -119.3(8)
C3 C2 Co1 C1 119.3(8)
C1 C2 Co1 C5 -38.0(5)
C3 C2 Co1 C5 81.3(6)
C1 C2 Co1 P3 -144.6(5)
C3 C2 Co1 P3 -25.4(7)
C1 C2 Co1 P2 122.8(5)
C3 C2 Co1 P2 -117.9(5)
C1 C2 Co1 P1 30.1(7)
C3 C2 Co1 P1 149.4(5)
C5 C4 Co1 C2 80.0(6)
C3 C4 Co1 C2 -38.2(6)
C5 C4 Co1 C3 118.2(8)
C5 C4 Co1 C1 37.3(6)
C3 C4 Co1 C1 -81.0(6)
C3 C4 Co1 C5 -118.2(8)
C5 C4 Co1 P3 -138.2(5)
C3 C4 Co1 P3 103.6(6)
C5 C4 Co1 P2 124.9(6)
C3 C4 Co1 P2 6.6(9)
C5 C4 Co1 P1 -46.6(6)
C3 C4 Co1 P1 -164.8(5)
C4 C3 Co1 C2 117.1(8)
C2 C3 Co1 C4 -117.1(8)
C2 C3 Co1 C1 -36.8(5)
C4 C3 Co1 C1 80.3(6)
C2 C3 Co1 C5 -79.8(6)
C4 C3 Co1 C5 37.3(6)
C2 C3 Co1 P3 162.6(5)
C4 C3 Co1 P3 -80.4(6)
C2 C3 Co1 P2 66.9(5)
C4 C3 Co1 P2 -176.1(5)
C2 C3 Co1 P1 -80.9(9)
C4 C3 Co1 P1 36.2(11)
C5 C1 Co1 C2 -117.7(8)
C2 C1 Co1 C4 80.6(6)
C5 C1 Co1 C4 -37.0(6)
C2 C1 Co1 C3 37.2(6)
C5 C1 Co1 C3 -80.5(6)
C2 C1 Co1 C5 117.7(8)
C2 C1 Co1 P3 92.1(9)
C5 C1 Co1 P3 -25.6(11)
C2 C1 Co1 P2 -62.5(6)
C5 C1 Co1 P2 179.8(5)
C2 C1 Co1 P1 -158.2(5)
C5 C1 Co1 P1 84.1(6)
C4 C5 Co1 C2 -81.2(6)
C1 C5 Co1 C2 37.7(6)
C1 C5 Co1 C4 118.9(8)
C4 C5 Co1 C3 -37.9(6)
C1 C5 Co1 C3 81.0(6)
C4 C5 Co1 C1 -118.9(8)
C4 C5 Co1 P3 49.7(6)
C1 C5 Co1 P3 168.6(5)
C4 C5 Co1 P2 -119.2(6)
C1 C5 Co1 P2 -0.3(9)
C4 C5 Co1 P1 141.7(5)
C1 C5 Co1 P1 -99.4(6)
C39 C38 Co2 C42 117.0(7)
C39 C38 Co2 C41 79.7(5)
C42 C38 Co2 C41 -37.4(5)
C39 C38 Co2 C40 35.9(5)
C42 C38 Co2 C40 -81.1(6)
C42 C38 Co2 C39 -117.0(7)
C39 C38 Co2 P4 -77.8(5)
C42 C38 Co2 P4 165.2(5)
C39 C38 Co2 P5 47.4(9)
C42 C38 Co2 P5 -69.6(9)
C39 C38 Co2 P6 -173.4(4)
C42 C38 Co2 P6 69.6(5)
C41 C42 Co2 C38 -118.8(8)
C38 C42 Co2 C41 118.8(8)
C38 C42 Co2 C40 81.7(6)
C41 C42 Co2 C40 -37.1(6)
C38 C42 Co2 C39 37.7(5)
C41 C42 Co2 C39 -81.1(6)
C38 C42 Co2 P4 -21.9(7)
C41 C42 Co2 P4 -140.7(5)
C38 C42 Co2 P5 153.3(4)
C41 C42 Co2 P5 34.5(6)
C38 C42 Co2 P6 -115.3(5)
C41 C42 Co2 P6 125.9(5)
C42 C41 Co2 C38 37.3(5)
C40 C41 Co2 C38 -82.9(6)
C40 C41 Co2 C42 -120.2(8)
C42 C41 Co2 C40 120.2(8)
C42 C41 Co2 C39 79.6(6)
C40 C41 Co2 C39 -40.6(6)
C42 C41 Co2 P4 98.6(8)
C40 C41 Co2 P4 -21.6(9)
C42 C41 Co2 P5 -154.0(5)
C40 C41 Co2 P5 85.8(5)
C42 C41 Co2 P6 -60.4(5)
C40 C41 Co2 P6 179.4(5)
C41 C40 Co2 C38 79.0(6)
C39 C40 Co2 C38 -34.4(5)
C41 C40 Co2 C42 36.4(5)
C39 C40 Co2 C42 -77.0(6)
C39 C40 Co2 C41 -113.4(7)
C41 C40 Co2 C39 113.4(7)
C41 C40 Co2 P4 169.9(4)
C39 C40 Co2 P4 56.5(5)
C41 C40 Co2 P5 -96.8(5)
C39 C40 Co2 P5 149.8(5)
C41 C40 Co2 P6 -1.2(9)
C39 C40 Co2 P6 -114.6(6)
C40 C39 Co2 C38 122.7(7)
C38 C39 Co2 C42 -38.6(5)
C40 C39 Co2 C42 84.1(6)
C38 C39 Co2 C41 -82.1(5)
C40 C39 Co2 C41 40.6(5)
C38 C39 Co2 C40 -122.7(7)
C38 C39 Co2 P4 106.0(5)
C40 C39 Co2 P4 -131.4(5)
C38 C39 Co2 P5 -160.6(4)
C40 C39 Co2 P5 -38.0(6)
C38 C39 Co2 P6 10.7(7)
C40 C39 Co2 P6 133.3(5)
C23 C24 N1 C25 175.3(8)
C23 C24 N1 Ho1 -13.0(11)
C26 C25 N1 C24 31.2(10)
C30 C25 N1 C24 155.2(7)
C26 C25 N1 Ho1 -140.5(6)
C30 C25 N1 Ho1 -16.6(8)
O10 Ho1 N1 C24 35.2(6)
O11 Ho1 N1 C24 119.8(6)
O4 Ho1 N1 C24 -59.0(6)
O7 Ho1 N1 C24 -128.2(6)
O1 Ho1 N1 C24 -13.4(8)
N2 Ho1 N1 C24 177.2(7)
O10 Ho1 N1 C25 -153.1(6)
O11 Ho1 N1 C25 -68.6(6)
O4 Ho1 N1 C25 112.6(6)
O7 Ho1 N1 C25 43.4(6)
O1 Ho1 N1 C25 158.2(5)
N2 Ho1 N1 C25 -11.2(5)
C32 C31 N2 C30 174.8(8)
C32 C31 N2 Ho1 2.8(13)
C29 C30 N2 C31 -5.2(12)
C25 C30 N2 C31 123.1(8)
C29 C30 N2 Ho1 168.2(7)
C25 C30 N2 Ho1 -63.5(7)
O10 Ho1 N2 C31 -101.6(7)
O11 Ho1 N2 C31 -20.4(7)
O4 Ho1 N2 C31 148.5(7)
O7 Ho1 N2 C31 80.1(7)
O1 Ho1 N2 C31 40.3(9)
N1 Ho1 N2 C31 -149.0(8)
O10 Ho1 N2 C30 85.6(5)
O11 Ho1 N2 C30 166.8(6)
O4 Ho1 N2 C30 -24.3(6)
O7 Ho1 N2 C30 -92.7(5)
O1 Ho1 N2 C30 -132.4(5)
N1 Ho1 N2 C30 38.2(5)
C60 C61 N3 C62 171.2(8)
C60 C61 N3 Ho2 8.9(13)
C63 C62 N3 C61 7.2(11)
C67 C62 N3 C61 134.9(8)
C63 C62 N3 Ho2 172.2(5)
C67 C62 N3 Ho2 -60.1(7)
O21 Ho2 N3 C61 -27.0(7)
O22 Ho2 N3 C61 -108.1(7)
O12 Ho2 N3 C61 74.7(7)
O15 Ho2 N3 C61 30.1(9)
O18 Ho2 N3 C61 139.0(7)
N4 Ho2 N3 C61 -156.3(8)
O21 Ho2 N3 C62 168.7(5)
O22 Ho2 N3 C62 87.6(5)
O12 Ho2 N3 C62 -89.6(5)
O15 Ho2 N3 C62 -134.1(5)
O18 Ho2 N3 C62 -25.2(6)
N4 Ho2 N3 C62 39.4(5)
C69 C68 N4 C67 174.5(7)
C69 C68 N4 Ho2 -4.6(12)
C62 C67 N4 C68 172.2(7)
C66 C67 N4 C68 48.6(10)
C62 C67 N4 Ho2 -8.6(8)
C66 C67 N4 Ho2 -132.3(6)
O21 Ho2 N4 C68 107.0(7)
O22 Ho2 N4 C68 22.5(6)
O12 Ho2 N4 C68 -142.1(6)
O15 Ho2 N4 C68 -24.6(9)
O18 Ho2 N4 C68 -72.6(7)
N3 Ho2 N4 C68 163.0(7)
O21 Ho2 N4 C67 -72.1(5)
O22 Ho2 N4 C67 -156.5(5)
O12 Ho2 N4 C67 38.8(6)
O15 Ho2 N4 C67 156.3(5)
O18 Ho2 N4 C67 108.4(5)
N3 Ho2 N4 C67 -16.0(5)
O10 Ho1 O1 P1 -125.4(5)
O11 Ho1 O1 P1 142.2(5)
O4 Ho1 O1 P1 -33.7(5)
O7 Ho1 O1 P1 45.9(5)
N2 Ho1 O1 P1 84.6(6)
N1 Ho1 O1 P1 -78.6(6)
C7 C6 O2 P1 -159.4(6)
C9 C8 O3 P1 -173.2(7)
O10 Ho1 O4 P2 123.8(6)
O11 Ho1 O4 P2 22.7(14)
O7 Ho1 O4 P2 -40.0(6)
O1 Ho1 O4 P2 40.1(6)
N2 Ho1 O4 P2 -105.6(6)
N1 Ho1 O4 P2 -161.9(6)
C11 C10 O5 P2 159.4(6)
C13 C12 O6 P2 163.6(7)
O10 Ho1 O7 P3 -8.7(10)
O11 Ho1 O7 P3 -120.3(5)
O4 Ho1 O7 P3 47.5(5)
O1 Ho1 O7 P3 -35.2(5)
N2 Ho1 O7 P3 167.2(6)
N1 Ho1 O7 P3 116.2(5)
C15 C14 O8 P3 153.8(6)
C17 C16 O9 P3 112.6(7)
C19 C18 O10 Ho1 -140.5(6)
C23 C18 O10 Ho1 44.5(10)
O11 Ho1 O10 C18 -169.6(7)
O4 Ho1 O10 C18 23.9(7)
O7 Ho1 O10 C18 78.3(10)
O1 Ho1 O10 C18 104.4(7)
N2 Ho1 O10 C18 -96.8(7)
N1 Ho1 O10 C18 -52.6(7)
C32 C37 O11 Ho1 -35.0(13)
C36 C37 O11 Ho1 148.7(7)
O10 Ho1 O11 C37 163.3(7)
O4 Ho1 O11 C37 -95.7(12)
O7 Ho1 O11 C37 -34.9(7)
O1 Ho1 O11 C37 -112.9(7)
N2 Ho1 O11 C37 36.3(7)
N1 Ho1 O11 C37 89.3(8)
O21 Ho2 O12 P4 -116.5(6)
O22 Ho2 O12 P4 0.6(12)
O15 Ho2 O12 P4 -32.5(6)
O18 Ho2 O12 P4 49.1(6)
N3 Ho2 O12 P4 172.7(7)
N4 Ho2 O12 P4 120.6(6)
C44 C43 O13 P4 -120.4(8)
C46 C45 O14 P4 -153.8(7)
O21 Ho2 O15 P5 132.3(6)
O22 Ho2 O15 P5 -135.0(6)
O12 Ho2 O15 P5 35.7(5)
O18 Ho2 O15 P5 -42.0(5)
N3 Ho2 O15 P5 78.3(7)
N4 Ho2 O15 P5 -90.0(6)
C48 C47 O16 P5 162.3(6)
C50 C49 O17 P5 177.6(6)
O21 Ho2 O18 P6 13.3(12)
O22 Ho2 O18 P6 118.6(5)
O12 Ho2 O18 P6 -48.7(5)
O15 Ho2 O18 P6 34.2(5)
N3 Ho2 O18 P6 -110.7(5)
N4 Ho2 O18 P6 -168.1(6)
C52 C51 O19 P6 -111.2(7)
C54 C53 O20 P6 -156.1(6)
C56 C55 O21 Ho2 139.5(7)
C60 C55 O21 Ho2 -42.1(12)
O22 Ho2 O21 C55 170.6(7)
O12 Ho2 O21 C55 -24.6(7)
O15 Ho2 O21 C55 -104.8(7)
O18 Ho2 O21 C55 -84.2(10)
N3 Ho2 O21 C55 44.9(7)
N4 Ho2 O21 C55 97.4(7)
C73 C74 O22 Ho2 -142.4(7)
C69 C74 O22 Ho2 36.5(11)
O21 Ho2 O22 C74 -157.4(7)
O12 Ho2 O22 C74 85.1(10)
O15 Ho2 O22 C74 117.8(7)
O18 Ho2 O22 C74 38.3(7)
N3 Ho2 O22 C74 -85.8(7)
N4 Ho2 O22 C74 -40.5(7)
Ho1 O1 P1 O2 121.5(5)
Ho1 O1 P1 O3 -128.4(5)
Ho1 O1 P1 Co1 -7.8(6)
C6 O2 P1 O1 -26.0(7)
C6 O2 P1 O3 -140.2(6)
C6 O2 P1 Co1 107.7(6)
C8 O3 P1 O1 -43.6(7)
C8 O3 P1 O2 70.7(7)
C8 O3 P1 Co1 -172.7(6)
C2 Co1 P1 O1 139.6(4)
C4 Co1 P1 O1 -136.1(4)
C3 Co1 P1 O1 -162.2(8)
C1 Co1 P1 O1 158.0(4)
C5 Co1 P1 O1 -163.2(4)
P3 Co1 P1 O1 -44.0(3)
P2 Co1 P1 O1 48.7(3)
C2 Co1 P1 O2 11.7(4)
C4 Co1 P1 O2 96.0(4)
C3 Co1 P1 O2 69.9(8)
C1 Co1 P1 O2 30.1(4)
C5 Co1 P1 O2 68.9(4)
P3 Co1 P1 O2 -171.9(3)
P2 Co1 P1 O2 -79.2(3)
C2 Co1 P1 O3 -98.3(4)
C4 Co1 P1 O3 -14.1(4)
C3 Co1 P1 O3 -40.1(9)
C1 Co1 P1 O3 -79.9(4)
C5 Co1 P1 O3 -41.1(4)
P3 Co1 P1 O3 78.0(3)
P2 Co1 P1 O3 170.8(3)
Ho1 O4 P2 O5 -126.6(5)
Ho1 O4 P2 O6 124.8(6)
Ho1 O4 P2 Co1 -2.2(7)
C10 O5 P2 O4 -52.8(6)
C10 O5 P2 O6 59.4(6)
C10 O5 P2 Co1 176.7(5)
C12 O6 P2 O4 -25.7(8)
C12 O6 P2 O5 -140.6(7)
C12 O6 P2 Co1 105.4(7)
C2 Co1 P2 O4 -177.3(4)
C4 Co1 P2 O4 142.9(5)
C3 Co1 P2 O4 147.2(4)
C1 Co1 P2 O4 -143.6(4)
C5 Co1 P2 O4 -143.4(6)
P3 Co1 P2 O4 46.3(3)
P1 Co1 P2 O4 -44.4(3)
C2 Co1 P2 O5 -51.7(4)
C4 Co1 P2 O5 -91.5(5)
C3 Co1 P2 O5 -87.2(4)
C1 Co1 P2 O5 -18.0(4)
C5 Co1 P2 O5 -17.8(6)
P3 Co1 P2 O5 171.9(2)
P1 Co1 P2 O5 81.2(2)
C2 Co1 P2 O6 58.3(4)
C4 Co1 P2 O6 18.4(6)
C3 Co1 P2 O6 22.8(4)
C1 Co1 P2 O6 92.0(4)
C5 Co1 P2 O6 92.2(6)
P3 Co1 P2 O6 -78.1(3)
P1 Co1 P2 O6 -168.9(3)
Ho1 O7 P3 O8 -134.3(5)
Ho1 O7 P3 O9 119.0(5)
Ho1 O7 P3 Co1 -10.5(6)
C14 O8 P3 O7 -52.2(7)
C14 O8 P3 O9 59.7(6)
C14 O8 P3 Co1 177.0(5)
C16 O9 P3 O7 -14.4(6)
C16 O9 P3 O8 -127.4(6)
C16 O9 P3 Co1 119.2(5)
C2 Co1 P3 O7 -131.5(4)
C4 Co1 P3 O7 173.8(4)
C3 Co1 P3 O7 -147.5(4)
C1 Co1 P3 O7 163.4(8)
C5 Co1 P3 O7 145.3(4)
P2 Co1 P3 O7 -40.6(3)
P1 Co1 P3 O7 52.3(3)
C2 Co1 P3 O8 -7.1(4)
C4 Co1 P3 O8 -61.8(4)
C3 Co1 P3 O8 -23.0(4)
C1 Co1 P3 O8 -72.2(8)
C5 Co1 P3 O8 -90.3(4)
P2 Co1 P3 O8 83.8(3)
P1 Co1 P3 O8 176.7(3)
C2 Co1 P3 O9 101.3(4)
C4 Co1 P3 O9 46.7(4)
C3 Co1 P3 O9 85.4(4)
C1 Co1 P3 O9 36.3(8)
C5 Co1 P3 O9 18.1(4)
P2 Co1 P3 O9 -167.8(3)
P1 Co1 P3 O9 -74.8(3)
Ho2 O12 P4 O14 117.2(5)
Ho2 O12 P4 O13 -135.2(6)
Ho2 O12 P4 Co2 -8.9(7)
C45 O14 P4 O12 47.2(7)
C45 O14 P4 O13 -65.6(7)
C45 O14 P4 Co2 178.4(6)
C43 O13 P4 O12 45.0(7)
C43 O13 P4 O14 159.2(6)
C43 O13 P4 Co2 -85.8(6)
C38 Co2 P4 O12 -147.7(4)
C42 Co2 P4 O12 -133.8(5)
C41 Co2 P4 O12 157.9(7)
C40 Co2 P4 O12 142.7(4)
C39 Co2 P4 O12 175.1(4)
P5 Co2 P4 O12 49.9(3)
P6 Co2 P4 O12 -41.6(3)
C38 Co2 P4 O14 86.2(4)
C42 Co2 P4 O14 100.0(5)
C41 Co2 P4 O14 31.7(7)
C40 Co2 P4 O14 16.5(4)
C39 Co2 P4 O14 48.9(4)
P5 Co2 P4 O14 -76.3(3)
P6 Co2 P4 O14 -167.8(3)
C38 Co2 P4 O13 -22.7(4)
C42 Co2 P4 O13 -8.9(5)
C41 Co2 P4 O13 -77.2(7)
C40 Co2 P4 O13 -92.4(4)
C39 Co2 P4 O13 -60.0(4)
P5 Co2 P4 O13 174.8(3)
P6 Co2 P4 O13 83.3(3)
Ho2 O15 P5 O16 -125.0(5)
Ho2 O15 P5 O17 126.2(5)
Ho2 O15 P5 Co2 3.1(6)
C47 O16 P5 O15 17.4(8)
C47 O16 P5 O17 131.5(7)
C47 O16 P5 Co2 -115.0(7)
C49 O17 P5 O15 42.2(8)
C49 O17 P5 O16 -70.8(7)
C49 O17 P5 Co2 172.3(6)
C38 Co2 P5 O15 -173.7(7)
C42 Co2 P5 O15 135.9(4)
C41 Co2 P5 O15 157.0(4)
C40 Co2 P5 O15 -163.2(4)
C39 Co2 P5 O15 -139.8(4)
P4 Co2 P5 O15 -47.3(3)
P6 Co2 P5 O15 45.4(3)
C38 Co2 P5 O16 -47.5(8)
C42 Co2 P5 O16 -97.9(4)
C41 Co2 P5 O16 -76.8(4)
C40 Co2 P5 O16 -36.9(4)
C39 Co2 P5 O16 -13.6(4)
P4 Co2 P5 O16 78.9(2)
P6 Co2 P5 O16 171.6(2)
C38 Co2 P5 O17 62.2(8)
C42 Co2 P5 O17 11.8(4)
C41 Co2 P5 O17 32.9(4)
C40 Co2 P5 O17 72.8(4)
C39 Co2 P5 O17 96.1(4)
P4 Co2 P5 O17 -171.4(3)
P6 Co2 P5 O17 -78.7(3)
Ho2 O18 P6 O20 132.7(5)
Ho2 O18 P6 O19 -118.3(5)
Ho2 O18 P6 Co2 9.5(6)
C53 O20 P6 O18 50.2(7)
C53 O20 P6 O19 -64.3(6)
C53 O20 P6 Co2 -179.0(5)
C51 O19 P6 O18 20.1(8)
C51 O19 P6 O20 135.1(7)
C51 O19 P6 Co2 -113.0(7)
C38 Co2 P6 O18 142.7(4)
C42 Co2 P6 O18 179.0(4)
C41 Co2 P6 O18 -147.7(4)
C40 Co2 P6 O18 -146.9(6)
C39 Co2 P6 O18 135.9(5)
P4 Co2 P6 O18 41.2(3)
P5 Co2 P6 O18 -51.2(3)
C38 Co2 P6 O20 17.9(3)
C42 Co2 P6 O20 54.2(3)
C41 Co2 P6 O20 87.5(3)
C40 Co2 P6 O20 88.3(6)
C39 Co2 P6 O20 11.1(5)
P4 Co2 P6 O20 -83.6(2)
P5 Co2 P6 O20 -176.0(2)
C38 Co2 P6 O19 -90.0(3)
C42 Co2 P6 O19 -53.8(4)
C41 Co2 P6 O19 -20.5(4)
C40 Co2 P6 O19 -19.6(6)
C39 Co2 P6 O19 -96.9(5)
P4 Co2 P6 O19 168.4(3)
P5 Co2 P6 O19 76.0(3)
